data_4029772
loop_
_publ_author_name
'Thomas, Reji'
'Kulkarni, G. U.'

_publ_section_title
;
 A hydrogen-bonded channel structure formed by a complex of uracil and
 melamine.
;
_journal_issue 1
_journal_name_full 'Beilstein journal of organic chemistry'
_journal_page_first 17
_journal_paper_doi 10.1186/1860-5397-3-17
_journal_volume 3
_journal_year 2007
_chemical_formula_moiety 'C3 H6 N6, C4 H4 N2 O2'
_chemical_formula_sum 'C7 H10 N8 O2'
_chemical_formula_weight 238.23
_chemical_name_common 'melamine + uracil'
_chemical_name_systematic
;
 ?
;
_space_group_IT_number 15
_symmetry_cell_setting monoclinic
_symmetry_space_group_name_Hall '-C 2yc'
_symmetry_space_group_name_H-M 'C 1 2/c 1'
_atom_sites_solution_hydrogens geom
_atom_sites_solution_primary direct
_atom_sites_solution_secondary difmap
_audit_creation_method SHELXL-97
_cell_angle_alpha 90.00
_cell_angle_beta 91.838(4)
_cell_angle_gamma 90.00
_cell_formula_units_Z 8
_cell_length_a 14.3618(10)
_cell_length_b 7.5472(6)
_cell_length_c 18.9922(14)
_cell_measurement_reflns_used 145
_cell_measurement_temperature 273(2)
_cell_measurement_theta_max 25
_cell_measurement_theta_min 2
_cell_volume 2057.5(3)
_computing_cell_refinement HKL
_computing_data_collection 'Siemns SMART'
_computing_data_reduction HKL
_computing_publication_material SHELXTL97
_computing_structure_refinement 'SHELXL-97 (Sheldrick, 1997)'
_computing_structure_solution SHELXTL97
_diffrn_ambient_temperature 273(2)
_diffrn_measured_fraction_theta_full 0.982
_diffrn_measured_fraction_theta_max 0.982
_diffrn_measurement_device_type 'Siemens Smart CCD diffractometer'
_diffrn_measurement_method 'W scans'
_diffrn_radiation_monochromator graphite
_diffrn_radiation_source 'fine-focus sealed tube'
_diffrn_radiation_type MoK\a
_diffrn_radiation_wavelength 0.71073
_diffrn_reflns_av_R_equivalents 0.0282
_diffrn_reflns_av_sigmaI/netI 0.0339
_diffrn_reflns_limit_h_max 17
_diffrn_reflns_limit_h_min -17
_diffrn_reflns_limit_k_max 7
_diffrn_reflns_limit_k_min -9
_diffrn_reflns_limit_l_max 22
_diffrn_reflns_limit_l_min -22
_diffrn_reflns_number 4727
_diffrn_reflns_theta_full 25.39
_diffrn_reflns_theta_max 25.39
_diffrn_reflns_theta_min 2.15
_exptl_absorpt_coefficient_mu 0.120
_exptl_absorpt_correction_type none
_exptl_crystal_colour colourless
_exptl_crystal_density_diffrn 1.538
_exptl_crystal_density_method 'not measured'
_exptl_crystal_description rods
_exptl_crystal_F_000 992
_exptl_crystal_size_max 0.27
_exptl_crystal_size_mid 0.22
_exptl_crystal_size_min 0.15
_refine_diff_density_max 0.160
_refine_diff_density_min -0.214
_refine_diff_density_rms 0.048
_refine_ls_extinction_coef 0.033(2)
_refine_ls_extinction_expression Fc^*^=kFc[1+0.001xFc^2^\l^3^/sin(2\q)]^-1/4^
_refine_ls_extinction_method SHELXL
_refine_ls_goodness_of_fit_ref 1.043
_refine_ls_hydrogen_treatment mixed
_refine_ls_matrix_type full
_refine_ls_number_parameters 195
_refine_ls_number_reflns 1861
_refine_ls_number_restraints 0
_refine_ls_restrained_S_all 1.043
_refine_ls_R_factor_all 0.0443
_refine_ls_R_factor_gt 0.0373
_refine_ls_shift/su_max 0.000
_refine_ls_shift/su_mean 0.000
_refine_ls_structure_factor_coef Fsqd
_refine_ls_weighting_details 'calc w=1/[\s^2^(Fo^2^)+(0.0736P)^2^+0.0000P] where P=(Fo^2^+2Fc^2^)/3'
_refine_ls_weighting_scheme calc
_refine_ls_wR_factor_gt 0.1053
_refine_ls_wR_factor_ref 0.1089
_reflns_number_gt 1543
_reflns_number_total 1861
_reflns_threshold_expression >2sigma(I)
_cod_data_source_file 1860-5397-3-17-S1.cif
_cod_data_source_block try
_cod_depositor_comments
;
The following automatic conversions were performed:

'_symmetry_cell_setting' value 'Monoclinic' changed to 'monoclinic'
according to
/usr/data/users/saulius/automatic-downloads/retrospective/Beilstein/lib/dictionaries/cif_core.dic
dictionary named 'cif_core.dic' version 2.4.2 from 2011-04-26.

Automatic conversion script
Id: cif_fix_values 2281 2013-09-26 08:29:07Z andrius 
;
_cod_original_sg_symbol_H-M C2/c
_cod_database_code 4029772

loop_
_symmetry_equiv_pos_as_xyz
'x, y, z'
'-x, y, -z+1/2'
'x+1/2, y+1/2, z'
'-x+1/2, y+1/2, -z+1/2'
'-x, -y, -z'
'x, -y, z-1/2'
'-x+1/2, -y+1/2, -z'
'x+1/2, -y+1/2, z-1/2'

loop_
_atom_site_label
_atom_site_type_symbol
_atom_site_fract_x
_atom_site_fract_y
_atom_site_fract_z
_atom_site_U_iso_or_equiv
_atom_site_adp_type
_atom_site_occupancy
_atom_site_symmetry_multiplicity
_atom_site_calc_flag
N5 N 0.62134(9) 0.10016(18) 0.57910(7) 0.0426(4) Uani 1 1 d
N2 N 0.83388(8) -0.07115(17) 0.50089(6) 0.0405(3) Uani 1 1 d
O2 O 0.71679(7) 0.08107(15) 0.44482(5) 0.0485(3) Uani 1 1 d
N8 N 0.60723(8) 0.02642(16) 0.69523(6) 0.0365(3) Uani 1 1 d
N6 N 0.74881(8) -0.02204(16) 0.63454(6) 0.0364(3) Uani 1 1 d
N7 N 0.74120(8) -0.09179(17) 0.75642(6) 0.0390(3) Uani 1 1 d
O1 O 0.94496(8) -0.22806(18) 0.55922(6) 0.0564(4) Uani 1 1 d
N1 N 0.83590(9) -0.02534(18) 0.38105(6) 0.0425(3) Uani 1 1 d
C4 C 0.91796(11) -0.1160(2) 0.37882(8) 0.0460(4) Uani 1 1 d
C6 C 0.78605(9) -0.07901(18) 0.69574(7) 0.0345(3) Uani 1 1 d
N3 N 0.87690(9) -0.1249(2) 0.69775(7) 0.0469(4) Uani 1 1 d
N4 N 0.60185(10) -0.0644(2) 0.81005(7) 0.0487(4) Uani 1 1 d
C7 C 0.65989(9) 0.03451(18) 0.63742(7) 0.0333(3) Uani 1 1 d
C5 C 0.65091(9) -0.04250(19) 0.75220(7) 0.0362(4) Uani 1 1 d
C3 C 0.91516(10) -0.1680(2) 0.50274(8) 0.0415(4) Uani 1 1 d
C2 C 0.95847(11) -0.1867(2) 0.43590(8) 0.0485(4) Uani 1 1 d
C1 C 0.79059(10) 0.0000(2) 0.44230(7) 0.0381(4) Uani 1 1 d
H7 H 0.9000(14) -0.157(3) 0.6553(11) 0.067(6) Uiso 1 1 d
H3 H 0.9433(12) -0.128(2) 0.3338(9) 0.050(4) Uiso 1 1 d
H9 H 0.6530(12) 0.102(2) 0.5413(10) 0.046(5) Uiso 1 1 d
H2 H 0.8065(13) -0.056(2) 0.5422(11) 0.057(5) Uiso 1 1 d
H4 H 1.0142(15) -0.258(3) 0.4338(10) 0.074(6) Uiso 1 1 d
H10 H 0.5650(13) 0.141(2) 0.5803(8) 0.044(4) Uiso 1 1 d
H6 H 0.5482(14) -0.026(2) 0.8098(9) 0.054(5) Uiso 1 1 d
H8 H 0.8949(12) -0.194(2) 0.7341(10) 0.054(5) Uiso 1 1 d
H1 H 0.8079(12) 0.019(2) 0.3416(11) 0.051(5) Uiso 1 1 d
H5 H 0.6299(12) -0.088(2) 0.8482(10) 0.042(4) Uiso 1 1 d

loop_
_atom_site_aniso_label
_atom_site_aniso_U_11
_atom_site_aniso_U_22
_atom_site_aniso_U_33
_atom_site_aniso_U_23
_atom_site_aniso_U_13
_atom_site_aniso_U_12
N5 0.0357(7) 0.0610(9) 0.0316(7) 0.0077(6) 0.0064(5) 0.0123(6)
N2 0.0364(7) 0.0560(8) 0.0292(7) -0.0004(5) 0.0043(5) 0.0073(5)
O2 0.0426(6) 0.0690(8) 0.0339(6) 0.0041(5) 0.0025(4) 0.0114(5)
N8 0.0323(6) 0.0476(7) 0.0299(6) -0.0004(5) 0.0053(4) 0.0015(5)
N6 0.0340(6) 0.0451(7) 0.0303(6) 0.0025(5) 0.0055(4) 0.0065(5)
N7 0.0370(6) 0.0516(8) 0.0287(6) 0.0022(5) 0.0039(5) 0.0044(5)
O1 0.0500(7) 0.0785(8) 0.0409(7) 0.0031(5) 0.0016(5) 0.0248(6)
N1 0.0470(7) 0.0520(8) 0.0288(7) -0.0004(5) 0.0049(5) -0.0002(6)
C4 0.0509(9) 0.0522(9) 0.0356(9) -0.0081(7) 0.0137(7) -0.0017(7)
C6 0.0355(7) 0.0382(8) 0.0300(7) -0.0005(5) 0.0036(5) 0.0021(5)
N3 0.0383(7) 0.0682(9) 0.0345(7) 0.0081(7) 0.0044(5) 0.0135(6)
N4 0.0365(7) 0.0793(11) 0.0308(7) 0.0091(6) 0.0070(6) 0.0047(7)
C7 0.0336(7) 0.0357(7) 0.0307(7) -0.0014(5) 0.0042(5) 0.0008(5)
C5 0.0362(7) 0.0431(8) 0.0296(7) -0.0015(6) 0.0037(5) -0.0023(6)
C3 0.0387(8) 0.0485(9) 0.0373(8) -0.0040(6) 0.0025(6) 0.0034(6)
C2 0.0445(9) 0.0554(10) 0.0461(9) -0.0087(7) 0.0100(7) 0.0075(7)
C1 0.0386(8) 0.0459(9) 0.0300(7) -0.0016(6) 0.0028(5) -0.0035(6)

loop_
_atom_type_symbol
_atom_type_description
_atom_type_scat_dispersion_real
_atom_type_scat_dispersion_imag
_atom_type_scat_source
C C 0.0033 0.0016 'International Tables Vol C Tables 4.2.6.8 and 6.1.1.4'
H H 0.0000 0.0000 'International Tables Vol C Tables 4.2.6.8 and 6.1.1.4'
N N 0.0061 0.0033 'International Tables Vol C Tables 4.2.6.8 and 6.1.1.4'
O O 0.0106 0.0060 'International Tables Vol C Tables 4.2.6.8 and 6.1.1.4'

loop_
_geom_angle_atom_site_label_1
_geom_angle_atom_site_label_2
_geom_angle_atom_site_label_3
_geom_angle
C7 N5 H9 119.2(11)
C7 N5 H10 118.5(11)
H9 N5 H10 122.3(16)
C1 N2 C3 126.34(12)
C1 N2 H2 117.4(12)
C3 N2 H2 116.3(12)
C5 N8 C7 114.42(12)
C6 N6 C7 114.83(11)
C6 N7 C5 114.61(12)
C1 N1 C4 122.19(13)
C1 N1 H1 116.3(11)
C4 N1 H1 121.5(11)
C2 C4 N1 122.22(13)
C2 C4 H3 122.1(10)
N1 C4 H3 115.7(10)
N6 C6 N7 125.52(13)
N6 C6 N3 117.87(12)
N7 C6 N3 116.60(12)
C6 N3 H7 114.9(12)
C6 N3 H8 115.2(11)
H7 N3 H8 114.8(16)
C5 N4 H6 118.1(13)
C5 N4 H5 119.1(11)
H6 N4 H5 120.3(17)
N5 C7 N6 117.21(12)
N5 C7 N8 117.86(12)
N6 C7 N8 124.92(12)
N4 C5 N8 117.89(13)
N4 C5 N7 116.67(13)
N8 C5 N7 125.44(12)
O1 C3 N2 119.31(13)
O1 C3 C2 125.87(14)
N2 C3 C2 114.82(14)
C4 C2 C3 119.43(15)
C4 C2 H4 122.1(12)
C3 C2 H4 118.3(12)
O2 C1 N1 122.67(13)
O2 C1 N2 122.38(12)
N1 C1 N2 114.95(13)

loop_
_geom_bond_atom_site_label_1
_geom_bond_atom_site_label_2
_geom_bond_distance
N5 C7 1.3190(18)
N5 H9 0.862(18)
N5 H10 0.867(18)
N2 C1 1.3672(19)
N2 C3 1.3768(19)
N2 H2 0.90(2)
O2 C1 1.2258(17)
N8 C5 1.3385(19)
N8 C7 1.3545(17)
N6 C6 1.3350(18)
N6 C7 1.3492(17)
N7 C6 1.3416(18)
N7 C5 1.3490(18)
O1 C3 1.2286(18)
N1 C1 1.3645(18)
N1 C4 1.365(2)
N1 H1 0.90(2)
C4 C2 1.326(2)
C4 H3 0.944(18)
C6 N3 1.3492(19)
N3 H7 0.91(2)
N3 H8 0.898(18)
N4 C5 1.3343(18)
N4 H6 0.82(2)
N4 H5 0.837(19)
C3 C2 1.438(2)
C2 H4 0.97(2)
